data_4301015
loop_
_publ_author_name
'Beloso, Inmaculada'
'Castro, Jes\'us'
'Garc\'ia-V\'azquez, Jos\'e A.'
'P\'erez-Lourido, Paulo'
'Romero, Jaime'
'Sousa, Antonio'

_publ_section_title
;
 Electrochemical Synthesis and Structural Characterization of Silver(I)
 Complexes ofN-2-Pyridyl Sulfonamide Ligands with Different Nuclearity:
 Influence of the Steric Hindrance at the Pyridine Ring and the Sulfonamide
 Group on the Structure of the Complexes
;
_journal_coden_ASTM INOCAJ
_journal_issue 2
_journal_name_full 'Inorganic Chemistry'
_journal_page_first 336
_journal_page_last 351
_journal_paper_doi 10.1021/ic0490268
_journal_volume 44
_journal_year 2005
_chemical_formula_sum 'C60 H68 Ag4 N8 O8 S4'
_chemical_formula_weight 1588.94
_chemical_name_common
;
Tetrakis((N-(6-methyl-2-pyridyl-kappaN)-(2,4,6-
trimethylphenyl)sulfonamido-kappaN)silver(i))
;
_space_group_IT_number 88
_symmetry_cell_setting tetragonal
_symmetry_space_group_name_Hall 'I 4bw -1bw'
_symmetry_space_group_name_H-M 'I 41/a :1'
_cell_angle_alpha 90.00
_cell_angle_beta 90.00
_cell_angle_gamma 90.00
_cell_formula_units_Z 4
_cell_length_a 15.6997(13)
_cell_length_b 15.6997(13)
_cell_length_c 25.219(3)
_cell_measurement_temperature 293(2)
_cell_volume 6216.0(11)
_diffrn_ambient_temperature 293(2)
_exptl_crystal_density_diffrn 1.698
_cod_duplicate_entry 4308415
_cod_depositor_comments
;
The following automatic conversions were performed:
'_symmetry_cell_setting' value 'Tetragonal' changed to 'tetragonal'
according to '/home/saulius/struct/CIF-dictionaries/cif_core.dic'
dictionary named 'cif_core.dic' version 2.4.1 from 2010-06-29.

Automatic conversion script
Id: cif_fix_enum 1527 2010-12-29 10:47:43Z saulius 
;
_cod_original_sg_symbol_Hall 'I 4bw -1bw '
_cod_original_sg_symbol_H-M 'I 41/a'
_cod_database_code 4301015

loop_
_symmetry_equiv_pos_as_xyz
'x, y, z'
'-x, -y+1/2, -z+1/4'
'-y, x+1/2, z+1/4'
'-x, -y, z'
'y, -x+1/2, z+1/4'
'y, -x, -z'
'-y, x, -z'
'x, y+1/2, -z+1/4'
'x+1/2, y+1/2, z+1/2'
'-x+1/2, -y+1, -z+3/4'
'-y+1/2, x+1, z+3/4'
'-x+1/2, -y+1/2, z+1/2'
'y+1/2, -x+1, z+3/4'
'y+1/2, -x+1/2, -z+1/2'
'-y+1/2, x+1/2, -z+1/2'
'x+1/2, y+1, -z+3/4'

loop_
_atom_site_label
_atom_site_type_symbol
_atom_site_fract_x
_atom_site_fract_y
_atom_site_fract_z
_atom_site_U_iso_or_equiv
_atom_site_adp_type
_atom_site_occupancy
_atom_site_symmetry_multiplicity
_atom_site_calc_flag
_atom_site_refinement_flags
_atom_site_disorder_assembly
_atom_site_disorder_group
Ag Ag 0.62876(3) 0.99310(3) 0.756809(15) 0.04695(15) Uani 1 1 d . . .
S S 0.74341(10) 0.97433(10) 0.65915(6) 0.0446(4) Uani 1 1 d . . .
O1 O 0.7456(2) 1.0385(2) 0.61872(14) 0.0514(11) Uani 1 1 d . . .
O2 O 0.7842(2) 0.9954(2) 0.70836(14) 0.0557(11) Uani 1 1 d . . .
N1 N 0.5182(3) 0.8852(3) 0.65998(15) 0.0349(12) Uani 1 1 d . . .
N2 N 0.6474(3) 0.9491(2) 0.67716(15) 0.0345(12) Uani 1 1 d . . .
C1 C 0.4579(4) 0.8546(3) 0.6271(2) 0.0376(15) Uani 1 1 d . . .
C2 C 0.4649(4) 0.8600(3) 0.5727(2) 0.0474(17) Uani 1 1 d . . .
H2 H 0.4227 0.8381 0.5507 0.057 Uiso 1 1 calc R . .
C3 C 0.5360(4) 0.8987(3) 0.5519(2) 0.0478(17) Uani 1 1 d . . .
H3 H 0.5418 0.9041 0.5154 0.057 Uiso 1 1 calc R . .
C4 C 0.5985(3) 0.9293(3) 0.5847(2) 0.0419(16) Uani 1 1 d . . .
H4 H 0.6466 0.9553 0.5705 0.050 Uiso 1 1 calc R . .
C5 C 0.5894(4) 0.9212(3) 0.6399(2) 0.0368(15) Uani 1 1 d . . .
C6 C 0.3829(3) 0.8123(3) 0.6515(2) 0.0567(18) Uani 1 1 d . . .
H6A H 0.4005 0.7600 0.6679 0.085 Uiso 1 1 calc R . .
H6B H 0.3414 0.8003 0.6246 0.085 Uiso 1 1 calc R . .
H6C H 0.3584 0.8492 0.6778 0.085 Uiso 1 1 calc R . .
C7 C 0.7952(3) 0.8809(3) 0.6335(2) 0.0416(15) Uani 1 1 d . . .
C8 C 0.7970(3) 0.8075(4) 0.6645(2) 0.0465(16) Uani 1 1 d . . .
C9 C 0.8409(4) 0.7361(4) 0.6458(3) 0.0579(18) Uani 1 1 d . . .
H9 H 0.8415 0.6870 0.6664 0.069 Uiso 1 1 calc R . .
C10 C 0.8830(4) 0.7359(4) 0.5981(3) 0.058(2) Uani 1 1 d . . .
C11 C 0.8804(4) 0.8091(4) 0.5688(2) 0.0600(19) Uani 1 1 d . . .
H11 H 0.9083 0.8094 0.5362 0.072 Uiso 1 1 calc R . .
C12 C 0.8387(4) 0.8829(4) 0.5844(2) 0.0475(17) Uani 1 1 d . . .
C13 C 0.8449(4) 0.9575(4) 0.5478(2) 0.092(2) Uani 1 1 d . . .
H13A H 0.8646 0.9388 0.5137 0.139 Uiso 1 1 calc R . .
H13B H 0.8842 0.9983 0.5621 0.139 Uiso 1 1 calc R . .
H13C H 0.7898 0.9834 0.5441 0.139 Uiso 1 1 calc R . .
C14 C 0.7547(4) 0.7988(3) 0.7184(2) 0.0660(19) Uani 1 1 d . . .
H14A H 0.7722 0.8451 0.7407 0.099 Uiso 1 1 calc R . .
H14B H 0.7714 0.7458 0.7343 0.099 Uiso 1 1 calc R . .
H14C H 0.6940 0.8000 0.7142 0.099 Uiso 1 1 calc R . .
C15 C 0.9305(4) 0.6578(4) 0.5792(3) 0.091(2) Uani 1 1 d . . .
H15A H 0.9178 0.6106 0.6021 0.136 Uiso 1 1 calc R . .
H15B H 0.9906 0.6688 0.5798 0.136 Uiso 1 1 calc R . .
H15C H 0.9131 0.6444 0.5436 0.136 Uiso 1 1 calc R . .

loop_
_atom_site_aniso_label
_atom_site_aniso_U_11
_atom_site_aniso_U_22
_atom_site_aniso_U_33
_atom_site_aniso_U_23
_atom_site_aniso_U_13
_atom_site_aniso_U_12
Ag 0.0595(4) 0.0476(3) 0.0337(2) -0.0056(2) -0.0008(2) 0.0001(3)
S 0.0502(11) 0.0454(11) 0.0383(10) -0.0010(8) -0.0023(8) -0.0022(9)
O1 0.063(3) 0.042(3) 0.049(3) 0.010(2) 0.008(2) -0.003(2)
O2 0.058(3) 0.073(3) 0.036(3) -0.007(2) -0.010(2) -0.008(2)
N1 0.035(3) 0.035(3) 0.034(3) -0.004(2) -0.003(2) 0.007(3)
N2 0.037(3) 0.037(3) 0.030(3) -0.001(2) -0.005(2) -0.002(2)
C1 0.044(4) 0.029(4) 0.040(4) 0.006(3) -0.001(3) 0.005(3)
C2 0.058(5) 0.037(4) 0.047(4) -0.004(3) -0.013(3) 0.000(4)
C3 0.072(5) 0.045(4) 0.026(4) -0.005(3) -0.011(3) 0.000(4)
C4 0.053(4) 0.041(4) 0.032(4) -0.001(3) 0.001(3) -0.002(3)
C5 0.048(4) 0.027(4) 0.036(4) 0.004(3) 0.006(3) 0.012(3)
C6 0.060(5) 0.046(4) 0.064(5) -0.005(4) -0.008(4) 0.008(4)
C7 0.038(4) 0.037(4) 0.050(4) -0.002(3) -0.006(3) 0.001(3)
C8 0.036(4) 0.054(5) 0.050(4) 0.003(4) -0.005(3) -0.006(4)
C9 0.046(5) 0.047(5) 0.080(6) 0.007(4) -0.005(4) 0.000(4)
C10 0.037(4) 0.057(5) 0.081(6) -0.017(5) 0.002(4) -0.008(4)
C11 0.050(5) 0.067(5) 0.063(5) -0.012(4) 0.010(4) -0.001(4)
C12 0.052(4) 0.050(5) 0.040(4) 0.000(3) 0.009(3) -0.006(4)
C13 0.113(6) 0.090(6) 0.074(5) 0.020(4) 0.057(5) 0.013(5)
C14 0.082(5) 0.052(4) 0.064(5) 0.020(4) -0.004(4) -0.006(4)
C15 0.065(5) 0.071(5) 0.136(7) -0.033(5) 0.015(5) 0.009(4)

loop_
_geom_bond_atom_site_label_1
_geom_bond_atom_site_label_2
_geom_bond_distance
_geom_bond_site_symmetry_2
_geom_bond_publ_flag
Ag N2 2.144(4) . ?
Ag N1 2.147(4) 15_656 ?
Ag O2 2.730(4) . ?
Ag Ag 2.8834(7) 14_466 ?
Ag Ag 2.8834(7) 15_656 ?
S O1 1.433(3) . ?
S O2 1.436(3) . ?
S N2 1.623(4) . ?
S C7 1.798(5) . ?
N1 C1 1.347(6) . ?
N1 C5 1.350(6) . ?
N1 Ag 2.147(4) 14_466 ?
N2 C5 1.381(6) . ?
C1 C2 1.380(6) . ?
C1 C6 1.484(6) . ?
C2 C3 1.375(6) . ?
C3 C4 1.369(6) . ?
C4 C5 1.405(6) . ?
C7 C8 1.394(7) . ?
C7 C12 1.415(7) . ?
C8 C9 1.397(7) . ?
C8 C14 1.518(7) . ?
C9 C10 1.372(7) . ?
C10 C11 1.367(7) . ?
C10 C15 1.512(7) . ?
C11 C12 1.388(7) . ?
C12 C13 1.493(7) . ?
